data_2232407
loop_
_publ_author_name
'Sithambaresan, M.'
'Kurup, M. R. Prathapachandra'

_publ_section_title
;
 2-(3-Ethoxy-2-hydroxybenzylidene)-<i>N</i>-phenylhydrazinecarboxamide
;
_journal_coeditor_code NG5242
_journal_issue 11
_journal_name_full 'Acta Crystallographica Section E'
_journal_page_first o2972
_journal_paper_doi 10.1107/S1600536811041857
_journal_volume 67
_journal_year 2011
_chemical_formula_iupac 'C16 H17 N3 O3'
_chemical_formula_moiety 'C16 H17 N3 O3'
_chemical_formula_sum 'C16 H17 N3 O3'
_chemical_formula_weight 299.33
_chemical_name_systematic
;
2-(3-Ethoxy-2-hydroxybenzylidene)-<i>N</i>-phenylhydrazinecarboxamide
;
_space_group_IT_number 15
_symmetry_cell_setting monoclinic
_symmetry_space_group_name_Hall '-C 2yc'
_symmetry_space_group_name_H-M 'C 1 2/c 1'
_atom_sites_solution_hydrogens geom
_atom_sites_solution_primary direct
_atom_sites_solution_secondary difmap
_audit_creation_method SHELXL-97
_cell_angle_alpha 90.00
_cell_angle_beta 92.753(2)
_cell_angle_gamma 90.00
_cell_formula_units_Z 8
_cell_length_a 30.1352(13)
_cell_length_b 5.5552(3)
_cell_length_c 18.2232(8)
_cell_measurement_reflns_used 3454
_cell_measurement_temperature 296(2)
_cell_measurement_theta_max 27.46
_cell_measurement_theta_min 1.35
_cell_volume 3047.2(2)
_computing_cell_refinement 'SAINT (Bruker, 2004)'
_computing_data_collection 'APEX2 (Bruker, 2004)'
_computing_data_reduction 'SAINT (Bruker, 2004)'
_computing_molecular_graphics 'SHELXTL (Sheldrick, 2008) and ORTEP-3 (Farrugia, 1997)'
_computing_publication_material 'SHELXL97 (Sheldrick, 2008) and publCIF (Westrip, 2010)'
_computing_structure_refinement 'SHELXL97 (Sheldrick, 2008)'
_computing_structure_solution 'SHELXS97 (Sheldrick, 2008)'
_diffrn_ambient_temperature 296(2)
_diffrn_measured_fraction_theta_full 0.997
_diffrn_measured_fraction_theta_max 0.997
_diffrn_measurement_device_type 'Bruker APEXII CCD'
_diffrn_measurement_method '\w and \f'
_diffrn_radiation_monochromator graphite
_diffrn_radiation_source 'fine-focus sealed tube'
_diffrn_radiation_type MoK\a
_diffrn_radiation_wavelength 0.71073
_diffrn_reflns_av_R_equivalents 0.0348
_diffrn_reflns_av_sigmaI/netI 0.0262
_diffrn_reflns_limit_h_max 35
_diffrn_reflns_limit_h_min -35
_diffrn_reflns_limit_k_max 6
_diffrn_reflns_limit_k_min -4
_diffrn_reflns_limit_l_max 21
_diffrn_reflns_limit_l_min -21
_diffrn_reflns_number 10811
_diffrn_reflns_theta_full 25.00
_diffrn_reflns_theta_max 25.00
_diffrn_reflns_theta_min 2.56
_exptl_absorpt_coefficient_mu 0.092
_exptl_absorpt_correction_T_max 0.9909
_exptl_absorpt_correction_T_min 0.967
_exptl_absorpt_correction_type multi-scan
_exptl_absorpt_process_details '(SADABS; Sheldrick, 1996)'
_exptl_crystal_colour 'pale yellow'
_exptl_crystal_density_diffrn 1.305
_exptl_crystal_density_method 'not measured'
_exptl_crystal_description block
_exptl_crystal_F_000 1264.0
_exptl_crystal_size_max 0.50
_exptl_crystal_size_mid 0.30
_exptl_crystal_size_min 0.10
_refine_diff_density_max 0.160
_refine_diff_density_min -0.128
_refine_ls_extinction_coef 0.0055(9)
_refine_ls_extinction_expression Fc^*^=kFc[1+0.001xFc^2^\l^3^/sin(2\q)]^-1/4^
_refine_ls_extinction_method 'SHELXL97 (Sheldrick, 1996)'
_refine_ls_goodness_of_fit_ref 1.061
_refine_ls_hydrogen_treatment mixed
_refine_ls_matrix_type full
_refine_ls_number_parameters 213
_refine_ls_number_reflns 2687
_refine_ls_number_restraints 2
_refine_ls_restrained_S_all 1.060
_refine_ls_R_factor_all 0.0539
_refine_ls_R_factor_gt 0.0402
_refine_ls_shift/su_max 0.003
_refine_ls_shift/su_mean 0.000
_refine_ls_structure_factor_coef Fsqd
_refine_ls_weighting_details 'calc w=1/[\s^2^(Fo^2^)+(0.0783P)^2^+0.6395P] where P=(Fo^2^+2Fc^2^)/3'
_refine_ls_weighting_scheme calc
_refine_ls_wR_factor_gt 0.1131
_refine_ls_wR_factor_ref 0.1365
_reflns_number_gt 2066
_reflns_number_total 2687
_reflns_threshold_expression I>2\s(I)
_cod_data_source_file ng5242.cif
_cod_data_source_block I
_cod_original_sg_symbol_H-M 'C 2/c'
_cod_database_code 2232407
_cod_database_fobs_code 2232407

loop_
_symmetry_equiv_pos_as_xyz
'x, y, z'
'-x, y, -z+1/2'
'x+1/2, y+1/2, z'
'-x+1/2, y+1/2, -z+1/2'
'-x, -y, -z'
'x, -y, z-1/2'
'-x+1/2, -y+1/2, -z'
'x+1/2, -y+1/2, z-1/2'

loop_
_atom_site_type_symbol
_atom_site_label
_atom_site_fract_x
_atom_site_fract_y
_atom_site_fract_z
_atom_site_U_iso_or_equiv
_atom_site_adp_type
_atom_site_calc_flag
_atom_site_refinement_flags
_atom_site_occupancy
_atom_site_symmetry_multiplicity
O O1 0.37161(4) -0.1876(2) 0.50043(7) 0.0781(4) Uani d . 1 1
O O2 0.42932(4) 0.1621(2) 0.48991(6) 0.0703(4) Uani d D 1 1
O O3 0.61791(4) 0.7085(2) 0.64595(7) 0.0800(4) Uani d . 1 1
N N1 0.53666(4) 0.2594(3) 0.62904(7) 0.0621(4) Uani d . 1 1
N N2 0.56032(5) 0.4651(3) 0.61776(8) 0.0726(4) Uani d . 1 1
N N3 0.61370(4) 0.3406(2) 0.70231(8) 0.0626(4) Uani d D 1 1
C C1 0.43561(5) 0.0007(3) 0.54552(8) 0.0563(4) Uani d . 1 1
C C2 0.40572(5) -0.1888(3) 0.55286(9) 0.0611(4) Uani d . 1 1
C C3 0.41199(6) -0.3509(3) 0.60918(10) 0.0719(5) Uani d . 1 1
H H3 0.3924 -0.4784 0.6139 0.086 Uiso calc R 1 1
C C4 0.44794(6) -0.3228(3) 0.65907(10) 0.0773(5) Uani d . 1 1
H H4 0.4521 -0.4315 0.6976 0.093 Uiso calc R 1 1
C C5 0.47737(6) -0.1374(3) 0.65230(9) 0.0691(5) Uani d . 1 1
H H5 0.5013 -0.1219 0.6861 0.083 Uiso calc R 1 1
C C6 0.47181(5) 0.0285(3) 0.59510(8) 0.0567(4) Uani d . 1 1
C C7 0.50174(5) 0.2319(3) 0.58751(8) 0.0616(4) Uani d . 1 1
H H7 0.4952 0.3456 0.5511 0.074 Uiso calc R 1 1
C C8 0.59928(5) 0.5163(3) 0.65588(9) 0.0616(4) Uani d . 1 1
C C9 0.65140(5) 0.3413(3) 0.75132(8) 0.0542(4) Uani d . 1 1
C C10 0.68369(5) 0.5188(3) 0.75262(9) 0.0626(4) Uani d . 1 1
H H10 0.6812 0.6481 0.7203 0.075 Uiso calc R 1 1
C C11 0.71966(5) 0.5025(3) 0.80230(10) 0.0691(5) Uani d . 1 1
H H11 0.7413 0.6217 0.8030 0.083 Uiso calc R 1 1
C C12 0.72396(6) 0.3148(3) 0.85037(10) 0.0743(5) Uani d . 1 1
H H12 0.7484 0.3057 0.8834 0.089 Uiso calc R 1 1
C C13 0.69195(7) 0.1402(3) 0.84939(11) 0.0818(6) Uani d . 1 1
H H13 0.6946 0.0122 0.8822 0.098 Uiso calc R 1 1
C C14 0.65571(6) 0.1520(3) 0.80001(10) 0.0702(5) Uani d . 1 1
H H14 0.6342 0.0319 0.7997 0.084 Uiso calc R 1 1
C C15 0.33793(6) -0.3673(4) 0.50345(11) 0.0823(6) Uani d . 1 1
H H15A 0.3258 -0.3702 0.5518 0.099 Uiso calc R 1 1
H H15B 0.3502 -0.5248 0.4935 0.099 Uiso calc R 1 1
C C16 0.30266(7) -0.3044(5) 0.44677(14) 0.1099(8) Uani d . 1 1
H H16A 0.2900 -0.1514 0.4584 0.165 Uiso calc R 1 1
H H16B 0.2799 -0.4256 0.4458 0.165 Uiso calc R 1 1
H H16C 0.3153 -0.2956 0.3995 0.165 Uiso calc R 1 1
H H2 0.4079(6) 0.112(4) 0.4600(11) 0.093(6) Uiso d D 1 1
H H3' 0.5986(5) 0.2112(18) 0.7011(10) 0.074(5) Uiso d D 1 1
H H2' 0.5514(7) 0.570(4) 0.5859(12) 0.096(7) Uiso d . 1 1

loop_
_atom_site_aniso_label
_atom_site_aniso_U_11
_atom_site_aniso_U_22
_atom_site_aniso_U_33
_atom_site_aniso_U_12
_atom_site_aniso_U_13
_atom_site_aniso_U_23
O1 0.0642(7) 0.0915(9) 0.0775(8) -0.0189(6) -0.0083(6) 0.0033(6)
O2 0.0683(7) 0.0755(8) 0.0652(7) -0.0102(6) -0.0178(6) 0.0151(6)
O3 0.0740(7) 0.0724(8) 0.0912(9) -0.0133(6) -0.0211(6) 0.0243(7)
N1 0.0565(7) 0.0674(8) 0.0616(8) -0.0023(6) -0.0046(6) 0.0058(6)
N2 0.0641(8) 0.0762(10) 0.0754(9) -0.0100(7) -0.0171(7) 0.0225(8)
N3 0.0582(7) 0.0607(8) 0.0676(8) -0.0071(6) -0.0094(6) 0.0085(7)
C1 0.0559(8) 0.0610(9) 0.0521(8) 0.0027(7) 0.0015(6) 0.0008(7)
C2 0.0578(8) 0.0666(10) 0.0591(9) -0.0032(8) 0.0058(7) -0.0045(8)
C3 0.0784(11) 0.0679(11) 0.0700(10) -0.0114(9) 0.0102(9) 0.0017(8)
C4 0.0940(13) 0.0763(12) 0.0616(10) -0.0024(10) 0.0035(9) 0.0163(9)
C5 0.0743(10) 0.0764(11) 0.0558(9) 0.0008(9) -0.0055(8) 0.0073(8)
C6 0.0573(8) 0.0618(9) 0.0508(8) 0.0019(7) 0.0007(6) 0.0000(7)
C7 0.0592(8) 0.0702(10) 0.0546(8) -0.0008(8) -0.0053(7) 0.0076(7)
C8 0.0572(8) 0.0668(10) 0.0600(9) -0.0011(8) -0.0045(7) 0.0079(8)
C9 0.0538(8) 0.0535(8) 0.0551(8) 0.0036(7) -0.0007(6) -0.0019(7)
C10 0.0634(9) 0.0609(9) 0.0627(9) -0.0027(7) -0.0062(7) 0.0058(7)
C11 0.0637(9) 0.0672(11) 0.0751(10) -0.0052(8) -0.0108(8) -0.0029(8)
C12 0.0738(10) 0.0710(11) 0.0758(11) 0.0095(9) -0.0216(9) -0.0042(9)
C13 0.0960(13) 0.0626(11) 0.0844(12) 0.0049(10) -0.0221(10) 0.0147(9)
C14 0.0728(10) 0.0567(10) 0.0796(11) -0.0039(8) -0.0104(9) 0.0088(8)
C15 0.0652(10) 0.0861(13) 0.0963(14) -0.0172(9) 0.0108(9) -0.0240(11)
C16 0.0634(11) 0.157(2) 0.1087(16) -0.0202(13) -0.0018(11) -0.0364(16)

loop_
_atom_type_symbol
_atom_type_description
_atom_type_scat_dispersion_real
_atom_type_scat_dispersion_imag
_atom_type_scat_source
C C 0.0033 0.0016 'International Tables Vol C Tables 4.2.6.8 and 6.1.1.4'
H H 0.0000 0.0000 'International Tables Vol C Tables 4.2.6.8 and 6.1.1.4'
N N 0.0061 0.0033 'International Tables Vol C Tables 4.2.6.8 and 6.1.1.4'
O O 0.0106 0.0060 'International Tables Vol C Tables 4.2.6.8 and 6.1.1.4'

loop_
_geom_angle_atom_site_label_1
_geom_angle_atom_site_label_2
_geom_angle_atom_site_label_3
_geom_angle
C2 O1 C15 118.77(14)
C1 O2 H2 109.1(15)
C7 N1 N2 115.60(13)
C8 N2 N1 122.63(14)
C8 N2 H2' 116.0(14)
N1 N2 H2' 121.4(14)
C8 N3 C9 128.31(14)
C8 N3 H3' 116.1(12)
C9 N3 H3' 115.5(12)
O2 C1 C6 119.17(14)
O2 C1 C2 120.09(13)
C6 C1 C2 120.74(14)
O1 C2 C3 126.67(15)
O1 C2 C1 113.30(14)
C3 C2 C1 120.02(15)
C2 C3 C4 119.42(16)
C2 C3 H3 120.3
C4 C3 H3 120.3
C5 C4 C3 120.92(16)
C5 C4 H4 119.5
C3 C4 H4 119.5
C4 C5 C6 120.61(16)
C4 C5 H5 119.7
C6 C5 H5 119.7
C1 C6 C5 118.29(15)
C1 C6 C7 119.64(13)
C5 C6 C7 122.04(14)
N1 C7 C6 122.26(14)
N1 C7 H7 118.9
C6 C7 H7 118.9
O3 C8 N3 125.98(14)
O3 C8 N2 119.71(15)
N3 C8 N2 114.31(15)
C14 C9 C10 119.20(15)
C14 C9 N3 116.98(14)
C10 C9 N3 123.82(14)
C11 C10 C9 119.55(15)
C11 C10 H10 120.2
C9 C10 H10 120.2
C12 C11 C10 121.22(16)
C12 C11 H11 119.4
C10 C11 H11 119.4
C11 C12 C13 119.26(16)
C11 C12 H12 120.4
C13 C12 H12 120.4
C12 C13 C14 120.60(16)
C12 C13 H13 119.7
C14 C13 H13 119.7
C9 C14 C13 120.16(16)
C9 C14 H14 119.9
C13 C14 H14 119.9
O1 C15 C16 107.15(18)
O1 C15 H15A 110.3
C16 C15 H15A 110.3
O1 C15 H15B 110.3
C16 C15 H15B 110.3
H15A C15 H15B 108.5
C15 C16 H16A 109.5
C15 C16 H16B 109.5
H16A C16 H16B 109.5
C15 C16 H16C 109.5
H16A C16 H16C 109.5
H16B C16 H16C 109.5

loop_
_geom_bond_atom_site_label_1
_geom_bond_atom_site_label_2
_geom_bond_distance
O1 C2 1.3693(19)
O1 C15 1.426(2)
O2 C1 1.3598(18)
O2 H2 0.870(15)
O3 C8 1.2239(19)
N1 C7 1.2758(19)
N1 N2 1.368(2)
N2 C8 1.365(2)
N2 H2' 0.86(2)
N3 C8 1.350(2)
N3 C9 1.4109(19)
N3 H3' 0.8500(11)
C1 C6 1.391(2)
C1 C2 1.396(2)
C2 C3 1.371(2)
C3 C4 1.389(2)
C3 H3 0.9300
C4 C5 1.369(2)
C4 H4 0.9300
C5 C6 1.396(2)
C5 H5 0.9300
C6 C7 1.456(2)
C7 H7 0.9300
C9 C14 1.378(2)
C9 C10 1.385(2)
C10 C11 1.381(2)
C10 H10 0.9300
C11 C12 1.364(3)
C11 H11 0.9300
C12 C13 1.368(3)
C12 H12 0.9300
C13 C14 1.383(2)
C13 H13 0.9300
C14 H14 0.9300
C15 C16 1.488(3)
C15 H15A 0.9700
C15 H15B 0.9700
C16 H16A 0.9600
C16 H16B 0.9600
C16 H16C 0.9600

loop_
_geom_hbond_atom_site_label_D
_geom_hbond_atom_site_label_H
_geom_hbond_atom_site_label_A
_geom_hbond_site_symmetry_A
_geom_hbond_distance_DH
_geom_hbond_distance_HA
_geom_hbond_distance_DA
_geom_hbond_angle_DHA
N2 H2' O2 5_666 0.86(2) 2.13(2) 2.8799(19) 145.9(18)
N3 H3' N1 . 0.8500(11) 2.247(17) 2.6604(17) 110.0(14)
O2 H2 O3 5_666 0.870(15) 2.28(2) 2.8867(16) 127.1(18)
O2 H2 O1 . 0.870(15) 2.14(2) 2.6206(16) 114.2(17)

loop_
_geom_torsion_atom_site_label_1
_geom_torsion_atom_site_label_2
_geom_torsion_atom_site_label_3
_geom_torsion_atom_site_label_4
_geom_torsion
C7 N1 N2 C8 -177.55(15)
C15 O1 C2 C3 1.3(3)
C15 O1 C2 C1 -177.82(14)
O2 C1 C2 O1 -0.5(2)
C6 C1 C2 O1 178.87(13)
O2 C1 C2 C3 -179.69(15)
C6 C1 C2 C3 -0.4(2)
O1 C2 C3 C4 -178.35(16)
C1 C2 C3 C4 0.8(3)
C2 C3 C4 C5 -0.7(3)
C3 C4 C5 C6 0.2(3)
O2 C1 C6 C5 179.23(14)
C2 C1 C6 C5 -0.1(2)
O2 C1 C6 C7 1.2(2)
C2 C1 C6 C7 -178.15(13)
C4 C5 C6 C1 0.2(2)
C4 C5 C6 C7 178.16(16)
N2 N1 C7 C6 -176.88(14)
C1 C6 C7 N1 -176.32(14)
C5 C6 C7 N1 5.7(2)
C9 N3 C8 O3 3.1(3)
C9 N3 C8 N2 -177.15(15)
N1 N2 C8 O3 -176.50(15)
N1 N2 C8 N3 3.7(2)
C8 N3 C9 C14 171.60(17)
C8 N3 C9 C10 -8.7(3)
C14 C9 C10 C11 0.3(2)
N3 C9 C10 C11 -179.42(14)
C9 C10 C11 C12 -0.2(3)
C10 C11 C12 C13 -0.2(3)
C11 C12 C13 C14 0.4(3)
C10 C9 C14 C13 -0.1(3)
N3 C9 C14 C13 179.66(16)
C12 C13 C14 C9 -0.3(3)
C2 O1 C15 C16 172.82(16)

loop_
_cod_related_entry_id
_cod_related_entry_database
_cod_related_entry_code
1 ChemSpider 30657149
